data_7056002
loop_
_publ_author_name
'Jana, Barun'
'Ghosh, Pradyut'

_publ_section_title
;
 Structural diversities in Ag(i) complexes of xylyl platform based
 isomeric bis-NHC ligands: effects of pyridine wingtip substituents
;
_journal_issue 5
_journal_name_full 'New J. Chem.'
_journal_page_first 2131
_journal_paper_doi 10.1039/C6NJ03609K
_journal_volume 41
_journal_year 2017
_chemical_formula_sum 'C24 H22 F12 N6 P2'
_chemical_formula_weight 684.41
_space_group_crystal_system monoclinic
_space_group_IT_number 14
_space_group_name_Hall '-P 2yn'
_space_group_name_H-M_alt 'P 1 21/n 1'
_symmetry_space_group_name_Hall '-P 2yn'
_symmetry_space_group_name_H-M 'P 1 21/n 1'
_atom_sites_solution_hydrogens geom
_audit_creation_method SHELXL-2014/6
_audit_update_record
;
2017-01-16 deposited with the CCDC.
2017-01-30 downloaded from the CCDC.
;
_cell_angle_alpha 90
_cell_angle_beta 102.268(5)
_cell_angle_gamma 90
_cell_formula_units_Z 2
_cell_length_a 9.3697(7)
_cell_length_b 15.5486(13)
_cell_length_c 10.1656(8)
_cell_measurement_reflns_used 3915
_cell_measurement_temperature 120(2)
_cell_measurement_theta_max 21.01
_cell_measurement_theta_min 2.58
_cell_volume 1447.2(2)
_computing_cell_refinement 'Bruker SAINT'
_computing_data_collection 'Bruker APEX2'
_computing_data_reduction 'Bruker SAINT'
_computing_molecular_graphics 'Bruker SHELXTL'
_computing_publication_material 'Bruker SHELXTL'
_computing_structure_refinement 'SHELXL-2014/6 (Sheldrick, 2014)'
_computing_structure_solution 'SHELXS-97 (Sheldrick 2008)'
_diffrn_ambient_temperature 120(2)
_diffrn_measured_fraction_theta_full 1.000
_diffrn_measured_fraction_theta_max 0.934
_diffrn_measurement_device_type 'Bruker APEX-II CCD'
_diffrn_measurement_method '\f and \w scans'
_diffrn_radiation_type MoK\a
_diffrn_radiation_wavelength 0.71073
_diffrn_reflns_av_R_equivalents 0.0401
_diffrn_reflns_av_unetI/netI 0.0295
_diffrn_reflns_Laue_measured_fraction_full 1.000
_diffrn_reflns_Laue_measured_fraction_max 0.934
_diffrn_reflns_limit_h_max 12
_diffrn_reflns_limit_h_min -12
_diffrn_reflns_limit_k_max 20
_diffrn_reflns_limit_k_min -20
_diffrn_reflns_limit_l_max 13
_diffrn_reflns_limit_l_min -12
_diffrn_reflns_number 19158
_diffrn_reflns_point_group_measured_fraction_full 1.000
_diffrn_reflns_point_group_measured_fraction_max 0.934
_diffrn_reflns_theta_full 25.242
_diffrn_reflns_theta_max 27.693
_diffrn_reflns_theta_min 2.433
_exptl_absorpt_coefficient_mu 0.255
_exptl_absorpt_correction_type none
_exptl_crystal_colour colorless
_exptl_crystal_density_diffrn 1.571
_exptl_crystal_description block
_exptl_crystal_F_000 692
_exptl_crystal_size_max 0.080
_exptl_crystal_size_mid 0.060
_exptl_crystal_size_min 0.030
_refine_diff_density_max 0.584
_refine_diff_density_min -0.411
_refine_diff_density_rms 0.070
_refine_ls_extinction_method none
_refine_ls_goodness_of_fit_ref 1.044
_refine_ls_hydrogen_treatment constr
_refine_ls_matrix_type full
_refine_ls_number_parameters 199
_refine_ls_number_reflns 3168
_refine_ls_number_restraints 0
_refine_ls_restrained_S_all 1.044
_refine_ls_R_factor_all 0.0998
_refine_ls_R_factor_gt 0.0648
_refine_ls_shift/su_max 0.043
_refine_ls_shift/su_mean 0.006
_refine_ls_structure_factor_coef Fsqd
_refine_ls_weighting_details 'w=1/[\s^2^(Fo^2^)+(0.1078P)^2^+1.0778P] where P=(Fo^2^+2Fc^2^)/3'
_refine_ls_weighting_scheme calc
_refine_ls_wR_factor_gt 0.1827
_refine_ls_wR_factor_ref 0.2130
_reflns_Friedel_coverage 0.000
_reflns_number_gt 2063
_reflns_number_total 3168
_reflns_threshold_expression 'I > 2\s(I)'
_cod_data_source_file c6nj03609k2.cif
_cod_data_source_block sad3
_cod_depositor_comments 'Adding full bibliography for 7056000--7056005.cif.'
_cod_database_code 7056002
_shelx_space_group_comment
;
The symmetry employed for this shelxl refinement is uniquely defined
by the following loop, which should always be used as a source of
symmetry information in preference to the above space-group names.
They are only intended as comments.
;
_shelx_estimated_absorpt_t_min 0.980
_shelx_estimated_absorpt_t_max 0.992
_shelxl_version_number 2014/6

loop_
_space_group_symop_operation_xyz
'x, y, z'
'-x+1/2, y+1/2, -z+1/2'
'-x, -y, -z'
'x-1/2, -y-1/2, z-1/2'

loop_
_atom_site_label
_atom_site_type_symbol
_atom_site_fract_x
_atom_site_fract_y
_atom_site_fract_z
_atom_site_U_iso_or_equiv
_atom_site_adp_type
_atom_site_occupancy
_atom_site_site_symmetry_order
_atom_site_calc_flag
_atom_site_refinement_flags_posn
_atom_site_refinement_flags_adp
P1 P 0.44582(10) 0.21048(7) 0.02990(9) 0.0548(3) Uani 1 1 d . .
C1 C 0.0089(3) 0.2941(2) 0.9381(3) 0.0466(7) Uani 1 1 d . .
H1 H 0.0316 0.2958 0.8514 0.056 Uiso 1 1 calc R U
C10 C -0.0670(3) 0.0779(2) 0.9543(3) 0.0469(7) Uani 1 1 d . .
C3 C -0.0021(4) 0.3260(2) 1.1463(3) 0.0550(8) Uani 1 1 d . .
H3 H 0.0122 0.3545 1.2307 0.066 Uiso 1 1 calc R U
C4 C 0.1460(3) 0.4240(2) 1.0333(3) 0.0489(8) Uani 1 1 d . .
N3 N 0.1870(4) 0.4627(2) 1.1497(3) 0.0668(9) Uani 1 1 d . .
C2 C -0.0803(4) 0.2542(2) 1.1108(3) 0.0563(9) Uani 1 1 d . .
H2 H -0.1318 0.2224 1.1656 0.068 Uiso 1 1 calc R U
C9 C -0.1397(4) 0.1605(2) 0.9017(4) 0.0550(8) Uani 1 1 d . .
H9A H -0.1330 0.1678 0.8065 0.066 Uiso 1 1 calc R U
H9B H -0.2445 0.1577 0.9050 0.066 Uiso 1 1 calc R U
C7 C 0.3213(5) 0.5610(3) 1.0438(6) 0.0861(14) Uani 1 1 d . .
H7 H 0.3848 0.6092 1.0510 0.103 Uiso 1 1 calc R U
C8 C 0.2734(6) 0.5315(3) 1.1526(5) 0.0857(14) Uani 1 1 d . .
H6 H 0.3030 0.5614 1.2354 0.103 Uiso 1 1 calc R U
C6 C 0.2754(6) 0.5194(3) 0.9236(6) 0.0970(16) Uani 1 1 d . .
H8 H 0.3066 0.5387 0.8456 0.116 Uiso 1 1 calc R U
N2 N 0.0539(3) 0.35064(17) 1.0367(2) 0.0446(6) Uani 1 1 d . .
N1 N -0.0721(3) 0.23529(17) 0.9804(3) 0.0469(6) Uani 1 1 d . .
F1 F 0.5534(3) 0.24243(17) -0.0603(2) 0.0821(8) Uani 1 1 d . .
F2 F 0.4266(4) 0.12435(19) -0.0490(3) 0.1223(12) Uani 1 1 d . .
F4 F 0.3405(3) 0.1808(3) 0.1211(3) 0.1361(15) Uani 1 1 d . .
F5 F 0.4673(5) 0.2974(2) 0.1089(4) 0.1418(15) Uani 1 1 d . .
F6 F 0.5799(4) 0.1757(3) 0.1363(3) 0.1366(14) Uani 1 1 d . .
F3 F 0.3148(4) 0.2460(3) -0.0773(4) 0.1506(17) Uani 1 1 d . .
C5 C 0.1832(5) 0.4489(3) 0.9159(4) 0.0730(11) Uani 1 1 d . .
H5 H 0.1477 0.4196 0.8335 0.088 Uiso 1 1 calc R U
C12 C -0.1382(4) 0.0181(2) 1.0180(4) 0.0576(9) Uani 1 1 d . .
H12 H -0.2335 0.0303 1.0312 0.069 Uiso 1 1 calc R U
C11 C 0.0724(4) 0.0592(2) 0.9372(4) 0.0567(9) Uani 1 1 d . .
H11 H 0.1232 0.0997 0.8943 0.068 Uiso 1 1 calc R U

loop_
_atom_site_aniso_label
_atom_site_aniso_U_11
_atom_site_aniso_U_22
_atom_site_aniso_U_33
_atom_site_aniso_U_23
_atom_site_aniso_U_13
_atom_site_aniso_U_12
P1 0.0515(5) 0.0691(7) 0.0456(5) -0.0013(4) 0.0145(4) -0.0061(4)
C1 0.0494(16) 0.0467(18) 0.0435(16) 0.0006(13) 0.0097(13) 0.0019(14)
C10 0.0446(16) 0.0477(17) 0.0464(17) -0.0069(13) 0.0056(13) -0.0083(13)
C3 0.066(2) 0.061(2) 0.0397(16) -0.0037(15) 0.0134(15) -0.0045(17)
C4 0.0460(16) 0.0409(17) 0.0576(19) 0.0035(14) 0.0063(14) 0.0038(13)
N3 0.078(2) 0.0529(18) 0.0618(19) 0.0016(14) -0.0019(16) -0.0124(15)
C2 0.065(2) 0.062(2) 0.0438(17) 0.0036(15) 0.0152(15) -0.0122(17)
C9 0.0530(18) 0.0505(19) 0.0568(19) -0.0056(15) 0.0012(15) -0.0037(15)
C7 0.079(3) 0.056(2) 0.117(4) 0.012(3) 0.007(3) -0.015(2)
C8 0.094(3) 0.059(3) 0.089(3) 0.002(2) -0.013(3) -0.017(2)
C6 0.115(4) 0.073(3) 0.117(4) 0.019(3) 0.054(3) -0.014(3)
N2 0.0467(13) 0.0447(14) 0.0414(13) 0.0016(11) 0.0071(10) 0.0008(11)
N1 0.0494(14) 0.0461(14) 0.0428(13) -0.0005(11) 0.0043(11) -0.0016(12)
F1 0.0923(17) 0.0919(18) 0.0738(15) -0.0109(13) 0.0441(13) -0.0236(14)
F2 0.180(3) 0.085(2) 0.118(2) -0.0315(18) 0.068(2) -0.050(2)
F4 0.126(3) 0.210(4) 0.090(2) -0.026(2) 0.0619(19) -0.088(3)
F5 0.211(4) 0.111(2) 0.134(3) -0.062(2) 0.106(3) -0.049(3)
F6 0.101(2) 0.203(4) 0.095(2) 0.048(2) -0.0036(18) 0.022(2)
F3 0.098(2) 0.238(5) 0.110(2) 0.038(3) 0.008(2) 0.069(3)
C5 0.094(3) 0.060(2) 0.072(2) -0.001(2) 0.032(2) -0.014(2)
C12 0.0441(17) 0.060(2) 0.072(2) -0.0004(18) 0.0196(16) -0.0052(16)
C11 0.0506(18) 0.057(2) 0.066(2) 0.0037(17) 0.0209(16) -0.0091(16)

loop_
_atom_type_symbol
_atom_type_description
_atom_type_scat_dispersion_real
_atom_type_scat_dispersion_imag
_atom_type_scat_source
C C 0.0033 0.0016 'International Tables Vol C Tables 4.2.6.8 and 6.1.1.4'
H H 0.0000 0.0000 'International Tables Vol C Tables 4.2.6.8 and 6.1.1.4'
N N 0.0061 0.0033 'International Tables Vol C Tables 4.2.6.8 and 6.1.1.4'
F F 0.0171 0.0103 'International Tables Vol C Tables 4.2.6.8 and 6.1.1.4'
P P 0.1023 0.0942 'International Tables Vol C Tables 4.2.6.8 and 6.1.1.4'

loop_
_geom_angle_atom_site_label_1
_geom_angle_atom_site_label_2
_geom_angle_atom_site_label_3
_geom_angle
_geom_angle_site_symmetry_1
_geom_angle_site_symmetry_3
F2 P1 F5 179.2(2) . .
F2 P1 F3 87.5(2) . .
F5 P1 F3 92.8(3) . .
F2 P1 F4 91.88(19) . .
F5 P1 F4 88.80(19) . .
F3 P1 F4 90.9(2) . .
F2 P1 F6 92.7(2) . .
F5 P1 F6 86.9(2) . .
F3 P1 F6 178.8(2) . .
F4 P1 F6 90.2(2) . .
F2 P1 F1 89.41(15) . .
F5 P1 F1 89.91(16) . .
F3 P1 F1 89.32(18) . .
F4 P1 F1 178.69(17) . .
F6 P1 F1 89.55(17) . .
N1 C1 N2 108.9(3) . .
C12 C10 C11 118.6(3) . .
C12 C10 C9 121.0(3) . .
C11 C10 C9 120.3(3) . .
C2 C3 N2 107.1(3) . .
N3 C4 C5 125.3(3) . .
N3 C4 N2 113.9(3) . .
C5 C4 N2 120.8(3) . .
C4 N3 C8 116.5(4) . .
C3 C2 N1 107.3(3) . .
N1 C9 C10 111.8(3) . .
C8 C7 C6 118.2(4) . .
N3 C8 C7 123.7(4) . .
C7 C6 C5 119.8(5) . .
C1 N2 C3 108.0(3) . .
C1 N2 C4 127.0(3) . .
C3 N2 C4 124.9(3) . .
C1 N1 C2 108.6(3) . .
C1 N1 C9 125.5(3) . .
C2 N1 C9 125.9(3) . .
C4 C5 C6 116.5(4) . .
C10 C12 C11 120.9(3) . 3_557
C12 C11 C10 120.5(3) 3_557 .

loop_
_geom_bond_atom_site_label_1
_geom_bond_atom_site_label_2
_geom_bond_distance
_geom_bond_site_symmetry_2
P1 F2 1.552(3) .
P1 F5 1.563(3) .
P1 F3 1.559(3) .
P1 F4 1.560(3) .
P1 F6 1.569(3) .
P1 F1 1.580(2) .
C1 N1 1.317(4) .
C1 N2 1.333(4) .
C10 C12 1.382(5) .
C10 C11 1.385(4) .
C10 C9 1.498(5) .
C3 C2 1.342(5) .
C3 N2 1.382(4) .
C4 N3 1.310(4) .
C4 C5 1.369(5) .
C4 N2 1.435(4) .
N3 C8 1.339(5) .
C2 N1 1.376(4) .
C9 N1 1.477(4) .
C7 C8 1.358(7) .
C7 C6 1.369(7) .
C6 C5 1.387(6) .
C12 C11 1.383(5) 3_557
C11 C12 1.383(5) 3_557
